data_2222289
loop_
_publ_author_name
'Wu, Yandong'
'Sun, Yichong'

_publ_section_title
2,6-Bis(2-chloroethyl)-8b,8c-diphenylperhydro-2,3a,4a,6,7a,8a-hexaazacyclopenta[<i>def</i>]fluorene-4,8-dithione
_journal_coeditor_code CV2576
_journal_issue 7
_journal_name_full 'Acta Crystallographica Section E'
_journal_page_first o1715
_journal_paper_doi 10.1107/S1600536809024118
_journal_volume 65
_journal_year 2009
_chemical_formula_iupac 'C24 H26 Cl2 N6 S2'
_chemical_formula_moiety 'C24 H26 Cl2 N6 S2'
_chemical_formula_sum 'C24 H26 Cl2 N6 S2'
_chemical_formula_weight 533.53
_chemical_name_systematic
;
2,6-Bis(2-chloroethyl)-8b,8c-diphenylperhydro-2,3a,4a,6,7a,8a-
hexaazacyclopenta[<i>def</i>]fluorene-4,8-dithione
;
_space_group_IT_number 14
_symmetry_cell_setting monoclinic
_symmetry_space_group_name_Hall '-P 2ybc'
_symmetry_space_group_name_H-M 'P 1 21/c 1'
_atom_sites_solution_hydrogens geom
_atom_sites_solution_primary direct
_atom_sites_solution_secondary difmap
_audit_creation_method SHELXL-97
_cell_angle_alpha 90.00
_cell_angle_beta 99.5250(10)
_cell_angle_gamma 90.00
_cell_formula_units_Z 4
_cell_length_a 8.7566(2)
_cell_length_b 14.0877(3)
_cell_length_c 20.8575(5)
_cell_measurement_reflns_used 2851
_cell_measurement_temperature 298(2)
_cell_measurement_theta_max 21.65
_cell_measurement_theta_min 2.45
_cell_volume 2537.52(10)
_computing_cell_refinement 'SAINT (Bruker, 1999)'
_computing_data_collection 'SMART (Bruker, 1997)'
_computing_data_reduction 'SAINT (Bruker, 1999)'
_computing_molecular_graphics 'SHELXTL (Sheldrick, 2008)'
_computing_publication_material 'SHELXL97 (Sheldrick, 2008)'
_computing_structure_refinement 'SHELXL97 (Sheldrick, 2008)'
_computing_structure_solution 'SHELXS97 (Sheldrick, 2008)'
_diffrn_ambient_temperature 298(2)
_diffrn_measured_fraction_theta_full 0.996
_diffrn_measured_fraction_theta_max 0.996
_diffrn_measurement_device_type 'Bruker SMART 4K CCD area-detector'
_diffrn_measurement_method '\f and \w'
_diffrn_radiation_monochromator graphite
_diffrn_radiation_source 'fine-focus sealed tube'
_diffrn_radiation_type MoK\a
_diffrn_radiation_wavelength 0.71073
_diffrn_reflns_av_R_equivalents 0.0779
_diffrn_reflns_av_sigmaI/netI 0.0736
_diffrn_reflns_limit_h_max 10
_diffrn_reflns_limit_h_min -10
_diffrn_reflns_limit_k_max 17
_diffrn_reflns_limit_k_min -17
_diffrn_reflns_limit_l_max 25
_diffrn_reflns_limit_l_min -18
_diffrn_reflns_number 16129
_diffrn_reflns_theta_full 26.00
_diffrn_reflns_theta_max 26.00
_diffrn_reflns_theta_min 1.75
_exptl_absorpt_coefficient_mu 0.446
_exptl_absorpt_correction_type none
_exptl_crystal_colour colourless
_exptl_crystal_density_diffrn 1.397
_exptl_crystal_density_method 'not measured'
_exptl_crystal_description block
_exptl_crystal_F_000 1112
_exptl_crystal_size_max 0.23
_exptl_crystal_size_mid 0.20
_exptl_crystal_size_min 0.10
_refine_diff_density_max 0.629
_refine_diff_density_min -0.508
_refine_ls_extinction_method none
_refine_ls_goodness_of_fit_ref 1.016
_refine_ls_hydrogen_treatment constr
_refine_ls_matrix_type full
_refine_ls_number_parameters 307
_refine_ls_number_reflns 4979
_refine_ls_number_restraints 0
_refine_ls_restrained_S_all 1.016
_refine_ls_R_factor_all 0.0973
_refine_ls_R_factor_gt 0.0641
_refine_ls_shift/su_max 0.000
_refine_ls_shift/su_mean 0.000
_refine_ls_structure_factor_coef Fsqd
_refine_ls_weighting_details 'calc w=1/[\s^2^(Fo^2^)+(0.0798P)^2^] where P=(Fo^2^+2Fc^2^)/3'
_refine_ls_weighting_scheme calc
_refine_ls_wR_factor_gt 0.1440
_refine_ls_wR_factor_ref 0.1637
_reflns_number_gt 3375
_reflns_number_total 4979
_reflns_threshold_expression I>2\s(I)
_cod_data_source_file cv2576.cif
_cod_data_source_block I
_cod_depositor_comments
;
The following automatic conversions were performed:
'_symmetry_cell_setting' value 'Monoclinic' changed to 'monoclinic'
according to '/home/saulius/struct/CIF-dictionaries/cif_core.dic'
dictionary named 'cif_core.dic' version 2.4.1 from 2010-06-29.

Automatic conversion script
Id: cif_fix_enum 1527 2010-12-29 10:47:43Z saulius 

The following automatic conversions were performed:

'_symmetry_cell_setting' value 'Monoclinic' changed to 'monoclinic'
according to /home/saulius/struct/CIF-dictionaries/cif_core.dic
dictionary named 'cif_core.dic' version 2.4.1 from 2010-06-29.

Automatic conversion script
Id: cif_fix_values 1715 2011-07-08 13:25:40Z adriana 
;
_cod_original_sg_symbol_H-M 'P 21/c'
_cod_database_code 2222289
_cod_database_fobs_code 2222289

loop_
_symmetry_equiv_pos_as_xyz
'x, y, z'
'-x, y+1/2, -z+1/2'
'-x, -y, -z'
'x, -y-1/2, z-1/2'

loop_
_atom_site_type_symbol
_atom_site_label
_atom_site_fract_x
_atom_site_fract_y
_atom_site_fract_z
_atom_site_U_iso_or_equiv
_atom_site_adp_type
_atom_site_calc_flag
_atom_site_refinement_flags
_atom_site_occupancy
_atom_site_disorder_assembly
_atom_site_disorder_group
C C1 0.5265(5) 0.0996(4) 0.4154(2) 0.0757(13) Uani d . 1 . .
H H1A 0.4497 0.0898 0.4434 0.091 Uiso calc R 1 . .
H H1B 0.5458 0.1673 0.4136 0.091 Uiso calc R 1 . .
C C2 0.4639(4) 0.0657(3) 0.34973(18) 0.0501(9) Uani d . 1 . .
H H2A 0.4466 -0.0022 0.3516 0.060 Uiso calc R 1 . .
H H2B 0.3642 0.0956 0.3356 0.060 Uiso calc R 1 . .
C C3 0.5429(3) 0.0178(2) 0.24750(17) 0.0394(8) Uani d . 1 . .
H H3A 0.5366 -0.0461 0.2641 0.047 Uiso calc R 1 . .
H H3B 0.6324 0.0210 0.2257 0.047 Uiso calc R 1 . .
C C4 0.5586(4) 0.1811(2) 0.27789(16) 0.0393(8) Uani d . 1 . .
H H4A 0.6483 0.1925 0.2572 0.047 Uiso calc R 1 . .
H H4B 0.5643 0.2242 0.3145 0.047 Uiso calc R 1 . .
C C5 0.2613(3) -0.0038(2) 0.19965(15) 0.0319(7) Uani d . 1 . .
C C6 0.2848(3) 0.2397(2) 0.24636(15) 0.0314(7) Uani d . 1 . .
C C7 0.3878(3) 0.13561(19) 0.17632(14) 0.0281(7) Uani d . 1 . .
C C8 0.4933(3) 0.1550(2) 0.12701(15) 0.0342(7) Uani d . 1 . .
C C9 0.5363(4) 0.0818(3) 0.08934(17) 0.0493(9) Uani d . 1 . .
H H9 0.5021 0.0203 0.0947 0.059 Uiso calc R 1 . .
C C10 0.6305(5) 0.1006(4) 0.0436(2) 0.0679(13) Uani d . 1 . .
H H10 0.6592 0.0516 0.0182 0.081 Uiso calc R 1 . .
C C11 0.6819(5) 0.1918(4) 0.0354(2) 0.0725(14) Uani d . 1 . .
H H11 0.7445 0.2041 0.0044 0.087 Uiso calc R 1 . .
C C12 0.6409(4) 0.2640(3) 0.0727(2) 0.0670(12) Uani d . 1 . .
H H12 0.6763 0.3253 0.0676 0.080 Uiso calc R 1 . .
C C13 0.5465(4) 0.2455(3) 0.11833(18) 0.0494(9) Uani d . 1 . .
H H13 0.5184 0.2949 0.1436 0.059 Uiso calc R 1 . .
C C14 0.2095(3) 0.14683(19) 0.15257(14) 0.0278(7) Uani d . 1 . .
C C15 0.1585(3) 0.1754(2) 0.08262(15) 0.0336(7) Uani d . 1 . .
C C16 0.1323(4) 0.1075(3) 0.03430(17) 0.0496(9) Uani d . 1 . .
H H16 0.1440 0.0436 0.0450 0.060 Uiso calc R 1 . .
C C17 0.0888(5) 0.1341(3) -0.02984(19) 0.0687(12) Uani d . 1 . .
H H17 0.0719 0.0879 -0.0621 0.082 Uiso calc R 1 . .
C C18 0.0703(5) 0.2282(4) -0.0463(2) 0.0752(14) Uani d . 1 . .
H H18 0.0392 0.2458 -0.0894 0.090 Uiso calc R 1 . .
C C19 0.0978(5) 0.2958(3) 0.0012(2) 0.0714(13) Uani d . 1 . .
H H19 0.0870 0.3597 -0.0098 0.086 Uiso calc R 1 . .
C C20 0.1416(4) 0.2694(3) 0.06534(18) 0.0522(10) Uani d . 1 . .
H H20 0.1599 0.3159 0.0973 0.063 Uiso calc R 1 . .
C C21 -0.0141(3) 0.0516(2) 0.17475(16) 0.0345(7) Uani d . 1 . .
H H21A -0.0784 0.0657 0.1334 0.041 Uiso calc R 1 . .
H H21B -0.0404 -0.0117 0.1876 0.041 Uiso calc R 1 . .
C C22 0.0005(3) 0.2145(2) 0.20563(17) 0.0384(8) Uani d . 1 . .
H H22A -0.0628 0.2341 0.1652 0.046 Uiso calc R 1 . .
H H22B -0.0163 0.2593 0.2391 0.046 Uiso calc R 1 . .
C C23 0.0225(4) 0.0944(2) 0.28981(15) 0.0383(8) Uani d . 1 . .
H H23A 0.0157 0.1485 0.3180 0.046 Uiso calc R 1 . .
H H23B 0.1313 0.0806 0.2906 0.046 Uiso calc R 1 . .
C C24 -0.0531(4) 0.0101(2) 0.31604(17) 0.0429(8) Uani d . 1 . .
H H24A -0.0589 -0.0425 0.2857 0.052 Uiso calc R 1 . .
H H24B -0.1573 0.0262 0.3223 0.052 Uiso calc R 1 . .
Cl Cl1 0.69817(17) 0.04249(16) 0.44949(7) 0.1337(8) Uani d . 1 . .
Cl Cl2 0.06244(11) -0.02216(7) 0.39222(5) 0.0585(3) Uani d . 1 . .
N N1 0.5631(3) 0.08436(18) 0.30145(13) 0.0382(7) Uani d . 1 . .
N N2 0.4172(3) 0.20160(16) 0.23108(12) 0.0304(6) Uani d . 1 . .
N N3 0.4014(3) 0.03855(16) 0.20014(13) 0.0301(6) Uani d . 1 . .
N N4 0.1644(3) 0.21709(16) 0.19809(12) 0.0303(6) Uani d . 1 . .
N N5 0.1496(3) 0.05305(16) 0.16642(12) 0.0289(6) Uani d . 1 . .
N N6 -0.0485(3) 0.11945(18) 0.22321(13) 0.0356(6) Uani d . 1 . .
S S1 0.23332(10) -0.10921(6) 0.23090(5) 0.0516(3) Uani d . 1 . .
S S2 0.27222(11) 0.30702(6) 0.31074(4) 0.0461(3) Uani d . 1 . .

loop_
_atom_site_aniso_label
_atom_site_aniso_U_11
_atom_site_aniso_U_22
_atom_site_aniso_U_33
_atom_site_aniso_U_12
_atom_site_aniso_U_13
_atom_site_aniso_U_23
C1 0.065(3) 0.104(4) 0.059(3) 0.015(3) 0.015(2) 0.001(3)
C2 0.041(2) 0.064(2) 0.045(2) -0.0041(17) 0.0059(17) 0.0122(19)
C3 0.0314(17) 0.0371(18) 0.049(2) 0.0063(14) 0.0052(16) 0.0086(16)
C4 0.0339(18) 0.0444(19) 0.040(2) -0.0068(14) 0.0066(15) -0.0017(16)
C5 0.0287(16) 0.0280(16) 0.040(2) 0.0012(12) 0.0087(14) -0.0048(14)
C6 0.0374(17) 0.0230(15) 0.0350(19) 0.0003(12) 0.0097(15) 0.0045(13)
C7 0.0300(16) 0.0241(15) 0.0307(17) 0.0008(12) 0.0068(13) -0.0010(13)
C8 0.0279(16) 0.0418(19) 0.0333(18) -0.0004(13) 0.0061(14) 0.0005(15)
C9 0.042(2) 0.061(2) 0.047(2) 0.0026(17) 0.0154(18) -0.0076(19)
C10 0.050(2) 0.112(4) 0.046(3) 0.015(2) 0.023(2) -0.014(2)
C11 0.047(2) 0.124(4) 0.051(3) -0.011(3) 0.021(2) 0.016(3)
C12 0.057(3) 0.088(3) 0.058(3) -0.022(2) 0.015(2) 0.019(3)
C13 0.057(2) 0.051(2) 0.043(2) -0.0113(17) 0.0161(18) 0.0069(17)
C14 0.0305(16) 0.0233(15) 0.0313(17) 0.0030(12) 0.0105(13) -0.0017(13)
C15 0.0329(17) 0.0358(17) 0.0340(19) 0.0058(13) 0.0113(14) -0.0005(14)
C16 0.070(3) 0.044(2) 0.036(2) 0.0072(18) 0.0130(19) -0.0031(17)
C17 0.102(4) 0.073(3) 0.031(2) 0.007(3) 0.011(2) -0.009(2)
C18 0.093(4) 0.102(4) 0.032(2) 0.020(3) 0.016(2) 0.022(3)
C19 0.103(4) 0.063(3) 0.051(3) 0.023(2) 0.019(3) 0.024(2)
C20 0.073(3) 0.042(2) 0.043(2) 0.0065(18) 0.012(2) 0.0064(18)
C21 0.0276(16) 0.0409(18) 0.0349(19) -0.0010(13) 0.0048(14) 0.0002(15)
C22 0.0340(17) 0.0412(19) 0.041(2) 0.0118(14) 0.0105(15) -0.0007(16)
C23 0.0374(18) 0.0450(19) 0.034(2) -0.0018(15) 0.0086(15) -0.0027(15)
C24 0.0354(18) 0.053(2) 0.041(2) -0.0052(15) 0.0065(16) 0.0053(17)
Cl1 0.0874(10) 0.253(2) 0.0537(8) 0.0758(12) -0.0083(7) 0.0002(10)
Cl2 0.0556(6) 0.0663(6) 0.0516(6) -0.0015(5) 0.0029(5) 0.0170(5)
N1 0.0297(14) 0.0429(16) 0.0413(17) 0.0002(12) 0.0033(12) 0.0062(13)
N2 0.0316(14) 0.0296(13) 0.0307(15) -0.0033(11) 0.0076(11) -0.0015(11)
N3 0.0241(13) 0.0236(13) 0.0426(16) 0.0012(10) 0.0058(11) 0.0019(11)
N4 0.0342(14) 0.0255(13) 0.0319(15) 0.0052(10) 0.0077(12) -0.0022(11)
N5 0.0270(13) 0.0264(13) 0.0340(15) -0.0008(10) 0.0074(11) 0.0005(11)
N6 0.0320(14) 0.0409(16) 0.0356(16) 0.0058(11) 0.0105(12) 0.0000(12)
S1 0.0454(5) 0.0260(5) 0.0856(8) -0.0009(4) 0.0169(5) 0.0123(5)
S2 0.0600(6) 0.0389(5) 0.0420(6) -0.0011(4) 0.0163(5) -0.0135(4)

loop_
_atom_type_symbol
_atom_type_description
_atom_type_scat_dispersion_real
_atom_type_scat_dispersion_imag
_atom_type_scat_source
C C 0.0033 0.0016 'International Tables Vol C Tables 4.2.6.8 and 6.1.1.4'
H H 0.0000 0.0000 'International Tables Vol C Tables 4.2.6.8 and 6.1.1.4'
N N 0.0061 0.0033 'International Tables Vol C Tables 4.2.6.8 and 6.1.1.4'
Cl Cl 0.1484 0.1585 'International Tables Vol C Tables 4.2.6.8 and 6.1.1.4'
S S 0.1246 0.1234 'International Tables Vol C Tables 4.2.6.8 and 6.1.1.4'

loop_
_geom_angle_atom_site_label_1
_geom_angle_atom_site_label_2
_geom_angle_atom_site_label_3
_geom_angle_site_symmetry_1
_geom_angle_site_symmetry_3
_geom_angle
_geom_angle_publ_flag
C2 C1 Cl1 . . 113.1(3) ?
C2 C1 H1A . . 109.0 ?
Cl1 C1 H1A . . 109.0 ?
C2 C1 H1B . . 109.0 ?
Cl1 C1 H1B . . 109.0 ?
H1A C1 H1B . . 107.8 ?
N1 C2 C1 . . 114.3(3) ?
N1 C2 H2A . . 108.7 ?
C1 C2 H2A . . 108.7 ?
N1 C2 H2B . . 108.7 ?
C1 C2 H2B . . 108.7 ?
H2A C2 H2B . . 107.6 ?
N1 C3 N3 . . 111.8(2) ?
N1 C3 H3A . . 109.3 ?
N3 C3 H3A . . 109.3 ?
N1 C3 H3B . . 109.3 ?
N3 C3 H3B . . 109.3 ?
H3A C3 H3B . . 107.9 ?
N1 C4 N2 . . 112.5(2) ?
N1 C4 H4A . . 109.1 ?
N2 C4 H4A . . 109.1 ?
N1 C4 H4B . . 109.1 ?
N2 C4 H4B . . 109.1 ?
H4A C4 H4B . . 107.8 ?
N5 C5 N3 . . 108.4(2) ?
N5 C5 S1 . . 126.0(2) ?
N3 C5 S1 . . 125.5(2) ?
N2 C6 N4 . . 108.5(3) ?
N2 C6 S2 . . 125.9(2) ?
N4 C6 S2 . . 125.5(2) ?
N3 C7 N2 . . 109.7(2) ?
N3 C7 C8 . . 112.1(2) ?
N2 C7 C8 . . 111.5(2) ?
N3 C7 C14 . . 103.0(2) ?
N2 C7 C14 . . 102.7(2) ?
C8 C7 C14 . . 117.1(2) ?
C13 C8 C9 . . 118.9(3) ?
C13 C8 C7 . . 120.8(3) ?
C9 C8 C7 . . 120.3(3) ?
C10 C9 C8 . . 119.8(4) ?
C10 C9 H9 . . 120.1 ?
C8 C9 H9 . . 120.1 ?
C11 C10 C9 . . 120.4(4) ?
C11 C10 H10 . . 119.8 ?
C9 C10 H10 . . 119.8 ?
C12 C11 C10 . . 120.0(4) ?
C12 C11 H11 . . 120.0 ?
C10 C11 H11 . . 120.0 ?
C11 C12 C13 . . 119.7(4) ?
C11 C12 H12 . . 120.1 ?
C13 C12 H12 . . 120.1 ?
C8 C13 C12 . . 121.2(4) ?
C8 C13 H13 . . 119.4 ?
C12 C13 H13 . . 119.4 ?
N5 C14 N4 . . 109.6(2) ?
N5 C14 C15 . . 111.8(2) ?
N4 C14 C15 . . 112.1(2) ?
N5 C14 C7 . . 102.5(2) ?
N4 C14 C7 . . 102.9(2) ?
C15 C14 C7 . . 117.0(2) ?
C20 C15 C16 . . 118.6(3) ?
C20 C15 C14 . . 120.8(3) ?
C16 C15 C14 . . 120.5(3) ?
C17 C16 C15 . . 120.4(3) ?
C17 C16 H16 . . 119.8 ?
C15 C16 H16 . . 119.8 ?
C18 C17 C16 . . 120.4(4) ?
C18 C17 H17 . . 119.8 ?
C16 C17 H17 . . 119.8 ?
C19 C18 C17 . . 119.6(4) ?
C19 C18 H18 . . 120.2 ?
C17 C18 H18 . . 120.2 ?
C18 C19 C20 . . 120.1(4) ?
C18 C19 H19 . . 120.0 ?
C20 C19 H19 . . 120.0 ?
C15 C20 C19 . . 121.0(4) ?
C15 C20 H20 . . 119.5 ?
C19 C20 H20 . . 119.5 ?
N6 C21 N5 . . 112.9(2) ?
N6 C21 H21A . . 109.0 ?
N5 C21 H21A . . 109.0 ?
N6 C21 H21B . . 109.0 ?
N5 C21 H21B . . 109.0 ?
H21A C21 H21B . . 107.8 ?
N4 C22 N6 . . 112.3(2) ?
N4 C22 H22A . . 109.1 ?
N6 C22 H22A . . 109.1 ?
N4 C22 H22B . . 109.1 ?
N6 C22 H22B . . 109.1 ?
H22A C22 H22B . . 107.9 ?
N6 C23 C24 . . 113.0(3) ?
N6 C23 H23A . . 109.0 ?
C24 C23 H23A . . 109.0 ?
N6 C23 H23B . . 109.0 ?
C24 C23 H23B . . 109.0 ?
H23A C23 H23B . . 107.8 ?
C23 C24 Cl2 . . 107.7(2) ?
C23 C24 H24A . . 110.2 ?
Cl2 C24 H24A . . 110.2 ?
C23 C24 H24B . . 110.2 ?
Cl2 C24 H24B . . 110.2 ?
H24A C24 H24B . . 108.5 ?
C4 N1 C3 . . 110.6(3) ?
C4 N1 C2 . . 114.7(3) ?
C3 N1 C2 . . 114.1(3) ?
C6 N2 C7 . . 112.7(2) ?
C6 N2 C4 . . 125.2(3) ?
C7 N2 C4 . . 114.4(2) ?
C5 N3 C7 . . 112.7(2) ?
C5 N3 C3 . . 124.9(3) ?
C7 N3 C3 . . 115.2(2) ?
C6 N4 C14 . . 112.0(2) ?
C6 N4 C22 . . 125.0(3) ?
C14 N4 C22 . . 115.1(2) ?
C5 N5 C14 . . 112.3(2) ?
C5 N5 C21 . . 124.3(2) ?
C14 N5 C21 . . 115.0(2) ?
C21 N6 C23 . . 113.2(2) ?
C21 N6 C22 . . 108.8(2) ?
C23 N6 C22 . . 111.1(3) ?

loop_
_geom_bond_atom_site_label_1
_geom_bond_atom_site_label_2
_geom_bond_site_symmetry_2
_geom_bond_distance
_geom_bond_publ_flag
C1 C2 . 1.469(6) ?
C1 Cl1 . 1.749(4) ?
C1 H1A . 0.9700 ?
C1 H1B . 0.9700 ?
C2 N1 . 1.459(4) ?
C2 H2A . 0.9700 ?
C2 H2B . 0.9700 ?
C3 N1 . 1.453(4) ?
C3 N3 . 1.480(4) ?
C3 H3A . 0.9700 ?
C3 H3B . 0.9700 ?
C4 N1 . 1.447(4) ?
C4 N2 . 1.473(4) ?
C4 H4A . 0.9700 ?
C4 H4B . 0.9700 ?
C5 N5 . 1.362(4) ?
C5 N3 . 1.363(4) ?
C5 S1 . 1.656(3) ?
C6 N2 . 1.362(4) ?
C6 N4 . 1.369(4) ?
C6 S2 . 1.662(3) ?
C7 N3 . 1.453(3) ?
C7 N2 . 1.462(4) ?
C7 C8 . 1.517(4) ?
C7 C14 . 1.565(4) ?
C8 C13 . 1.379(4) ?
C8 C9 . 1.385(4) ?
C9 C10 . 1.386(5) ?
C9 H9 . 0.9300 ?
C10 C11 . 1.381(6) ?
C10 H10 . 0.9300 ?
C11 C12 . 1.364(6) ?
C11 H11 . 0.9300 ?
C12 C13 . 1.384(5) ?
C12 H12 . 0.9300 ?
C13 H13 . 0.9300 ?
C14 N5 . 1.468(3) ?
C14 N4 . 1.470(3) ?
C14 C15 . 1.508(4) ?
C15 C20 . 1.374(4) ?
C15 C16 . 1.381(4) ?
C16 C17 . 1.381(5) ?
C16 H16 . 0.9300 ?
C17 C18 . 1.372(6) ?
C17 H17 . 0.9300 ?
C18 C19 . 1.366(6) ?
C18 H18 . 0.9300 ?
C19 C20 . 1.381(5) ?
C19 H19 . 0.9300 ?
C20 H20 . 0.9300 ?
C21 N6 . 1.458(4) ?
C21 N5 . 1.472(4) ?
C21 H21A . 0.9700 ?
C21 H21B . 0.9700 ?
C22 N4 . 1.470(4) ?
C22 N6 . 1.471(4) ?
C22 H22A . 0.9700 ?
C22 H22B . 0.9700 ?
C23 N6 . 1.468(4) ?
C23 C24 . 1.506(4) ?
C23 H23A . 0.9700 ?
C23 H23B . 0.9700 ?
C24 Cl2 . 1.795(3) ?
C24 H24A . 0.9700 ?
C24 H24B . 0.9700 ?

loop_
_geom_hbond_atom_site_label_D
_geom_hbond_atom_site_label_H
_geom_hbond_atom_site_label_A
_geom_hbond_site_symmetry_A
_geom_hbond_distance_DH
_geom_hbond_distance_HA
_geom_hbond_distance_DA
_geom_hbond_angle_DHA
C24 H24B N1 1_455 0.97 2.55 3.485(4) 161.8
C22 H22B S1 2 0.97 2.80 3.607(3) 141.4

loop_
_geom_torsion_atom_site_label_1
_geom_torsion_atom_site_label_2
_geom_torsion_atom_site_label_3
_geom_torsion_atom_site_label_4
_geom_torsion_site_symmetry_1
_geom_torsion_site_symmetry_2
_geom_torsion_site_symmetry_3
_geom_torsion_site_symmetry_4
_geom_torsion
_geom_torsion_publ_flag
Cl1 C1 C2 N1 . . . . -63.9(4) ?
N3 C7 C8 C13 . . . . -153.4(3) ?
N2 C7 C8 C13 . . . . -29.9(4) ?
C14 C7 C8 C13 . . . . 88.0(4) ?
N3 C7 C8 C9 . . . . 27.4(4) ?
N2 C7 C8 C9 . . . . 150.9(3) ?
C14 C7 C8 C9 . . . . -91.2(3) ?
C13 C8 C9 C10 . . . . -0.4(5) ?
C7 C8 C9 C10 . . . . 178.8(3) ?
C8 C9 C10 C11 . . . . 0.1(6) ?
C9 C10 C11 C12 . . . . 0.4(7) ?
C10 C11 C12 C13 . . . . -0.6(7) ?
C9 C8 C13 C12 . . . . 0.2(5) ?
C7 C8 C13 C12 . . . . -179.0(3) ?
C11 C12 C13 C8 . . . . 0.3(6) ?
N3 C7 C14 N5 . . . . -0.4(3) ?
N2 C7 C14 N5 . . . . -114.4(2) ?
C8 C7 C14 N5 . . . . 123.1(3) ?
N3 C7 C14 N4 . . . . 113.5(2) ?
N2 C7 C14 N4 . . . . -0.6(3) ?
C8 C7 C14 N4 . . . . -123.1(3) ?
N3 C7 C14 C15 . . . . -123.1(3) ?
N2 C7 C14 C15 . . . . 122.9(3) ?
C8 C7 C14 C15 . . . . 0.3(4) ?
N5 C14 C15 C20 . . . . 151.7(3) ?
N4 C14 C15 C20 . . . . 28.1(4) ?
C7 C14 C15 C20 . . . . -90.5(3) ?
N5 C14 C15 C16 . . . . -30.2(4) ?
N4 C14 C15 C16 . . . . -153.9(3) ?
C7 C14 C15 C16 . . . . 87.5(4) ?
C20 C15 C16 C17 . . . . -0.5(5) ?
C14 C15 C16 C17 . . . . -178.6(3) ?
C15 C16 C17 C18 . . . . -0.3(6) ?
C16 C17 C18 C19 . . . . 1.1(7) ?
C17 C18 C19 C20 . . . . -1.0(7) ?
C16 C15 C20 C19 . . . . 0.7(5) ?
C14 C15 C20 C19 . . . . 178.7(3) ?
C18 C19 C20 C15 . . . . 0.1(7) ?
N6 C23 C24 Cl2 . . . . 171.8(2) ?
N2 C4 N1 C3 . . . . 54.4(3) ?
N2 C4 N1 C2 . . . . -76.3(3) ?
N3 C3 N1 C4 . . . . -53.6(3) ?
N3 C3 N1 C2 . . . . 77.5(3) ?
C1 C2 N1 C4 . . . . -77.7(4) ?
C1 C2 N1 C3 . . . . 153.3(3) ?
N4 C6 N2 C7 . . . . -10.6(3) ?
S2 C6 N2 C7 . . . . 172.3(2) ?
N4 C6 N2 C4 . . . . -158.2(3) ?
S2 C6 N2 C4 . . . . 24.7(4) ?
N3 C7 N2 C6 . . . . -102.3(3) ?
C8 C7 N2 C6 . . . . 132.9(3) ?
C14 C7 N2 C6 . . . . 6.7(3) ?
N3 C7 N2 C4 . . . . 48.9(3) ?
C8 C7 N2 C4 . . . . -75.9(3) ?
C14 C7 N2 C4 . . . . 157.9(2) ?
N1 C4 N2 C6 . . . . 93.6(3) ?
N1 C4 N2 C7 . . . . -53.5(3) ?
N5 C5 N3 C7 . . . . 10.2(3) ?
S1 C5 N3 C7 . . . . -172.8(2) ?
N5 C5 N3 C3 . . . . 158.9(3) ?
S1 C5 N3 C3 . . . . -24.0(4) ?
N2 C7 N3 C5 . . . . 103.0(3) ?
C8 C7 N3 C5 . . . . -132.5(3) ?
C14 C7 N3 C5 . . . . -5.8(3) ?
N2 C7 N3 C3 . . . . -48.9(3) ?
C8 C7 N3 C3 . . . . 75.5(3) ?
C14 C7 N3 C3 . . . . -157.8(2) ?
N1 C3 N3 C5 . . . . -95.3(3) ?
N1 C3 N3 C7 . . . . 52.8(3) ?
N2 C6 N4 C14 . . . . 10.1(3) ?
S2 C6 N4 C14 . . . . -172.8(2) ?
N2 C6 N4 C22 . . . . 157.3(2) ?
S2 C6 N4 C22 . . . . -25.5(4) ?
N5 C14 N4 C6 . . . . 102.9(3) ?
C15 C14 N4 C6 . . . . -132.2(3) ?
C7 C14 N4 C6 . . . . -5.6(3) ?
N5 C14 N4 C22 . . . . -47.8(3) ?
C15 C14 N4 C22 . . . . 77.1(3) ?
C7 C14 N4 C22 . . . . -156.4(2) ?
N6 C22 N4 C6 . . . . -92.4(3) ?
N6 C22 N4 C14 . . . . 54.0(3) ?
N3 C5 N5 C14 . . . . -10.4(3) ?
S1 C5 N5 C14 . . . . 172.6(2) ?
N3 C5 N5 C21 . . . . -156.7(3) ?
S1 C5 N5 C21 . . . . 26.3(4) ?
N4 C14 N5 C5 . . . . -102.4(3) ?
C15 C14 N5 C5 . . . . 132.6(3) ?
C7 C14 N5 C5 . . . . 6.5(3) ?
N4 C14 N5 C21 . . . . 47.2(3) ?
C15 C14 N5 C21 . . . . -77.8(3) ?
C7 C14 N5 C21 . . . . 156.1(2) ?
N6 C21 N5 C5 . . . . 92.0(3) ?
N6 C21 N5 C14 . . . . -53.5(3) ?
N5 C21 N6 C23 . . . . -68.8(3) ?
N5 C21 N6 C22 . . . . 55.2(3) ?
C24 C23 N6 C21 . . . . -71.7(3) ?
C24 C23 N6 C22 . . . . 165.6(2) ?
N4 C22 N6 C21 . . . . -55.4(3) ?
N4 C22 N6 C23 . . . . 69.9(3) ?
